data_2201714
loop_
_publ_author_name
'Ye, Ming-De'
'Hu, Mao-Lin'
'Zain, Sharifuddin M.'
'Ng, Seik Weng'

_publ_section_title
;
 1,4-Bis(2-ammonioethyl)piperazin-1,4-ium tetraperchlorate tetrahydrate
;
_journal_issue 9
_journal_name_full 'Acta Crystallographica Section E'
_journal_page_first o1008
_journal_page_last o1009
_journal_paper_doi 10.1107/S1600536802014782
_journal_volume 58
_journal_year 2002
_chemical_formula_iupac 'C8 H24 N4 4+, 4Cl1 O4 1-, 4H2 O1'
_chemical_formula_moiety 'C8 H24 N4 4+, 4Cl1 O4 1-, 4H2 O1'
_chemical_formula_sum 'C8 H32 Cl4 N4 O20'
_chemical_formula_weight 646.18
_chemical_name_systematic
;
1,4-Bis(2-ammonioethyl)piperazin-1,4-ium tetraperchlorate tetrahydrate
;
_space_group_IT_number 14
_symmetry_cell_setting monoclinic
_symmetry_space_group_name_Hall '-P 2yn'
_symmetry_space_group_name_H-M 'P 1 21/n 1'
_atom_sites_solution_hydrogens geom
_atom_sites_solution_primary direct
_atom_sites_solution_secondary difmap
_audit_creation_method SHELXL-97
_cell_angle_alpha 90.00
_cell_angle_beta 103.530(10)
_cell_angle_gamma 90
_cell_formula_units_Z 2
_cell_length_a 7.8620(10)
_cell_length_b 19.644(3)
_cell_length_c 8.2040(10)
_cell_measurement_reflns_used 3500
_cell_measurement_temperature 298(2)
_cell_measurement_theta_max 28.0
_cell_measurement_theta_min 2.8
_cell_volume 1231.9(3)
_computing_cell_refinement 'SAINT (Bruker, 1997)'
_computing_data_collection 'SMART (Bruker, 1997)'
_computing_data_reduction SAINT
_computing_molecular_graphics 'ORTEPII (Johnson, 1976)'
_computing_publication_material SHELXL97
_computing_structure_refinement 'SHELXL97 (Sheldrick, 1997)'
_computing_structure_solution 'SHELXS97 (Sheldrick, 1997)'
_diffrn_ambient_temperature 298(2)
_diffrn_measured_fraction_theta_full 0.97
_diffrn_measured_fraction_theta_max 0.966
_diffrn_measurement_device_type 'Bruker CCD area-detector'
_diffrn_measurement_method \w
_diffrn_radiation_monochromator graphite
_diffrn_radiation_source 'fine-focus sealed tube'
_diffrn_radiation_type MoK\a
_diffrn_radiation_wavelength 0.71073
_diffrn_reflns_av_R_equivalents 0.029
_diffrn_reflns_av_sigmaI/netI 0.032
_diffrn_reflns_limit_h_max 10
_diffrn_reflns_limit_h_min -9
_diffrn_reflns_limit_k_max 25
_diffrn_reflns_limit_k_min -18
_diffrn_reflns_limit_l_max 10
_diffrn_reflns_limit_l_min -10
_diffrn_reflns_number 7255
_diffrn_reflns_theta_full 28.0
_diffrn_reflns_theta_max 28.0
_diffrn_reflns_theta_min 2.8
_diffrn_standards_decay_% 0
_diffrn_standards_interval_count 0
_diffrn_standards_interval_time 0
_diffrn_standards_number 0
_exptl_absorpt_coefficient_mu 0.577
_exptl_absorpt_correction_type none
_exptl_crystal_colour Red
_exptl_crystal_density_diffrn 1.742
_exptl_crystal_density_method 'not measured'
_exptl_crystal_description Block
_exptl_crystal_F_000 672
_exptl_crystal_size_max 0.30
_exptl_crystal_size_mid 0.20
_exptl_crystal_size_min 0.20
_refine_diff_density_max 0.75
_refine_diff_density_min -0.27
_refine_ls_extinction_method none
_refine_ls_goodness_of_fit_ref 1.05
_refine_ls_hydrogen_treatment mixed
_refine_ls_matrix_type full
_refine_ls_number_parameters 195
_refine_ls_number_reflns 2885
_refine_ls_number_restraints 13
_refine_ls_restrained_S_all 1.06
_refine_ls_R_factor_all 0.058
_refine_ls_R_factor_gt 0.050
_refine_ls_shift/su_max <0.001
_refine_ls_shift/su_mean <0.001
_refine_ls_structure_factor_coef Fsqd
_refine_ls_weighting_details 'calc w = 1/[\s^2^(Fo^2^)+(0.0965P)^2^+0.3123P] where P = (Fo^2^+2Fc^2^)/3'
_refine_ls_weighting_scheme calc
_refine_ls_wR_factor_gt 0.139
_refine_ls_wR_factor_ref 0.146
_reflns_number_gt 2449
_reflns_number_total 2885
_reflns_threshold_expression I>2\s(I)
_cod_data_source_file ya6122.cif
_cod_data_source_block I
_cod_depositor_comments
;
The following automatic conversions were performed:
'_symmetry_cell_setting' value 'Monoclinic' changed to 'monoclinic'
according to '/home/saulius/struct/CIF-dictionaries/cif_core.dic'
dictionary named 'cif_core.dic' version 2.4.1 from 2010-06-29.

Automatic conversion script
Id: cif_fix_enum 1527 2010-12-29 10:47:43Z saulius 

The following automatic conversions were performed:

'_symmetry_cell_setting' value 'Monoclinic' changed to 'monoclinic'
according to /home/saulius/struct/CIF-dictionaries/cif_core.dic
dictionary named 'cif_core.dic' version 2.4.1 from
2010-06-29.

'_exptl_absorpt_correction_type' value 'None' changed to
'none' according to
/home/saulius/struct/CIF-dictionaries/cif_core.dic dictionary named
'cif_core.dic' version 2.4.1 from 2010-06-29.

Automatic conversion script
Id: cif_fix_values 1715 2011-07-08 13:25:40Z adriana 
;
_cod_original_sg_symbol_H-M 'P 21/n'
_cod_database_code 2201714
_cod_database_fobs_code 2201714

loop_
_symmetry_equiv_pos_as_xyz
'x, y, z'
'-x+1/2, y+1/2, -z+1/2'
'-x, -y, -z'
'x-1/2, -y-1/2, z-1/2'

loop_
_atom_site_label
_atom_site_fract_x
_atom_site_fract_y
_atom_site_fract_z
_atom_site_U_iso_or_equiv
_atom_site_adp_type
_atom_site_calc_flag
_atom_site_refinement_flags
_atom_site_occupancy
_atom_site_disorder_assembly
_atom_site_disorder_group
_atom_site_type_symbol
Cl1 0.46188(7) 0.17189(3) 0.85643(7) 0.0384(2) Uani d . 1 . . Cl
Cl2 -0.20735(7) 0.11224(3) 0.42162(7) 0.0395(2) Uani d . 1 . . Cl
O1 0.3558(3) 0.19910(10) 0.7030(2) 0.0658(6) Uani d . 1 . . O
O2 0.6130(3) 0.21260(10) 0.9091(3) 0.0726(6) Uani d . 1 . . O
O3 0.3603(3) 0.17360(10) 0.9797(2) 0.0625(6) Uani d . 1 . . O
O4 0.5084(4) 0.10340(10) 0.8342(4) 0.0862(8) Uani d . 1 . . O
O5 -0.2798(3) 0.1471(2) 0.5396(3) 0.0893(9) Uani d . 1 . . O
O6 -0.2883(4) 0.1376(2) 0.2598(3) 0.0849(8) Uani d . 1 . . O
O7 -0.0241(3) 0.1221(2) 0.4601(4) 0.0888(8) Uani d . 1 . . O
O8 -0.2487(3) 0.04200(10) 0.4248(3) 0.0788(7) Uani d . 1 . . O
O1w -0.0069(3) 0.22560(10) 0.7820(2) 0.0541(5) Uani d D 1 . . O
O2w -0.0018(2) 0.16330(10) 1.0763(2) 0.0497(4) Uani d D 1 . . O
N1 0.3052(3) 0.15930(10) 0.3538(3) 0.0444(5) Uani d D 1 A . N
N2 0.1421(2) 0.03800(10) 0.1092(2) 0.0297(4) Uani d D 1 . . N
C1 0.3244(3) 0.08460(10) 0.3809(2) 0.0337(4) Uani d . 1 . . C
C2 0.3222(2) 0.04550(10) 0.2215(3) 0.0353(4) Uani d . 1 A . C
C3 0.1514(3) 0.01450(10) -0.0628(3) 0.0391(5) Uani d . 1 A 1 C
C4 -0.0295(3) 0.01050(10) -0.1768(3) 0.0369(5) Uani d . 1 . 1 C
H1a 0.2300 0.0683 0.4285 0.040 Uiso calc R 1 A . H
H1b 0.4337 0.0755 0.4614 0.040 Uiso calc R 1 . . H
H2a 0.3965 0.0687 0.1601 0.042 Uiso calc R 1 . . H
H2b 0.3711 0.0006 0.2507 0.042 Uiso calc R 1 . . H
H3a 0.2064 -0.0300 -0.0552 0.047 Uiso calc R 1 A 1 H
H3b 0.2225 0.0460 -0.1095 0.047 Uiso calc R 1 A 1 H
H4a -0.0827 0.0554 -0.1875 0.044 Uiso calc R 1 . 1 H
H4b -0.0209 -0.0043 -0.2874 0.044 Uiso calc R 1 . 1 H
H1n1 0.308(3) 0.175(2) 0.452(2) 0.090(10) Uiso d D 1 . . H
H1n2 0.209(2) 0.1710(10) 0.289(2) 0.060(10) Uiso d D 1 . . H
H1n3 0.390(2) 0.1760(10) 0.320(3) 0.040(10) Uiso d D 1 . . H
H2n 0.091(3) 0.0760(10) 0.100(3) 0.030(10) Uiso d D 1 . . H
H1w1 0.097(2) 0.224(2) 0.771(4) 0.11(2) Uiso d D 1 . . H
H1w2 -0.076(3) 0.210(2) 0.696(3) 0.070(10) Uiso d D 1 . . H
H2w1 -0.002(3) 0.175(2) 0.978(2) 0.050(10) Uiso d D 1 . . H
H2w2 -0.098(2) 0.172(2) 1.100(3) 0.070(10) Uiso d D 1 . . H

loop_
_atom_site_aniso_label
_atom_site_aniso_U_11
_atom_site_aniso_U_22
_atom_site_aniso_U_33
_atom_site_aniso_U_12
_atom_site_aniso_U_13
_atom_site_aniso_U_23
Cl1 0.0445(3) 0.0302(3) 0.0403(3) -0.0010(2) 0.0094(2) -0.0019(2)
Cl2 0.0383(3) 0.0377(3) 0.0438(3) -0.0001(2) 0.0123(2) 0.0029(2)
O1 0.0710(10) 0.081(2) 0.0400(10) 0.0000(10) 0.0020(10) 0.0040(10)
O2 0.0600(10) 0.0630(10) 0.086(2) -0.0250(10) -0.0010(10) 0.0090(10)
O3 0.0650(10) 0.077(2) 0.0500(10) 0.0100(10) 0.0210(10) 0.0030(10)
O4 0.109(2) 0.0360(10) 0.128(2) 0.0130(10) 0.058(2) -0.0080(10)
O5 0.0610(10) 0.118(2) 0.097(2) -0.0150(10) 0.0330(10) -0.055(2)
O6 0.097(2) 0.089(2) 0.0620(10) 0.0070(10) 0.0050(10) 0.0280(10)
O7 0.0400(10) 0.103(2) 0.125(2) -0.0070(10) 0.0220(10) -0.011(2)
O8 0.091(2) 0.0410(10) 0.103(2) -0.0050(10) 0.0170(10) 0.0170(10)
O1w 0.0510(10) 0.0610(10) 0.0480(10) 0.0040(10) 0.0080(10) -0.0030(10)
O2w 0.0570(10) 0.0380(10) 0.0560(10) 0.0150(10) 0.0180(10) 0.0070(10)
N1 0.0600(10) 0.0290(10) 0.0430(10) -0.0080(10) 0.0100(10) -0.0080(10)
N2 0.0330(10) 0.0230(10) 0.0320(10) -0.0020(10) 0.0050(10) -0.0040(10)
C1 0.0350(10) 0.0300(10) 0.0330(10) -0.0030(10) 0.0030(10) -0.0030(10)
C2 0.0310(10) 0.0330(10) 0.0410(10) 0.0010(10) 0.0040(10) -0.0060(10)
C3 0.0420(10) 0.0410(10) 0.0360(10) -0.0090(10) 0.0130(10) -0.0080(10)
C4 0.0460(10) 0.0330(10) 0.0330(10) -0.0090(10) 0.0090(10) -0.0020(10)

loop_
_atom_type_symbol
_atom_type_description
_atom_type_scat_dispersion_real
_atom_type_scat_dispersion_imag
_atom_type_scat_source
C C 0.0033 0.0016 'International Tables Vol C Tables 4.2.6.8 and 6.1.1.4'
H H 0.0000 0.0000 'International Tables Vol C Tables 4.2.6.8 and 6.1.1.4'
N N 0.0061 0.0033 'International Tables Vol C Tables 4.2.6.8 and 6.1.1.4'
O O 0.0106 0.0060 'International Tables Vol C Tables 4.2.6.8 and 6.1.1.4'
Cl Cl 0.1484 0.1585 'International Tables Vol C Tables 4.2.6.8 and 6.1.1.4'

loop_
_geom_angle_atom_site_label_1
_geom_angle_atom_site_label_2
_geom_angle_atom_site_label_3
_geom_angle_site_symmetry_1
_geom_angle
_geom_angle_publ_flag
O2 Cl1 O4 . 110.7(2) no
O2 Cl1 O3 . 109.8(2) no
O4 Cl1 O3 . 108.5(2) no
O2 Cl1 O1 . 109.30(10) no
O4 Cl1 O1 . 110.7(2) no
O3 Cl1 O1 . 107.80(10) no
O5 Cl2 O7 . 109.5(2) no
O5 Cl2 O8 . 109.2(2) no
O7 Cl2 O8 . 110.8(2) no
O5 Cl2 O6 . 107.9(2) no
O7 Cl2 O6 . 111.7(2) no
O8 Cl2 O6 . 107.7(2) no
C4 N2 C3 3 108.4(2) no
C4 N2 C2 3 113.0(2) no
C3 N2 C2 . 111.1(2) no
N1 C1 C2 . 113.0(2) no
N2 C2 C1 . 113.5(2) no
N2 C3 C4 . 110.6(2) no
N2 C4 C3 3 110.9(2) no
H1w1 O1w H1w2 . 110(2) no
H2W1 O2W H2W2 . 112(2) no
C1 N1 H1n1 . 103(2) no
C1 N1 H1n2 . 114(2) no
H1n1 N1 H1n2 . 108(2) no
C1 N1 H1n3 . 111(2) no
H1n1 N1 H1n3 . 109(2) no
H1n2 N1 H1n3 . 111(2) no
C4 N2 H2n 3 107(2) no
C3 N2 H2n . 109(2) no
C2 N2 H2n . 109(2) no
N1 C1 H1a . 109.0 no
C2 C1 H1a . 109.0 no
N1 C1 H1b . 109.0 no
C2 C1 H1b . 109.0 no
H1a C1 H1b . 107.8 no
N2 C2 H2a . 108.9 no
C1 C2 H2a . 108.9 no
N2 C2 H2b . 108.9 no
C1 C2 H2b . 108.9 no
H2a C2 H2b . 107.7 no
N2 C3 H3a . 109.5 no
C4 C3 H3a . 109.5 no
N2 C3 H3b . 109.5 no
C4 C3 H3b . 109.5 no
H3a C3 H3b . 108.1 no
N2 C4 H4a 3 109.5 no
C3 C4 H4a . 109.5 no
N2 C4 H4b 3 109.5 no
C3 C4 H4b . 109.5 no
H4a C4 H4b . 108.0 no

loop_
_geom_bond_atom_site_label_1
_geom_bond_atom_site_label_2
_geom_bond_site_symmetry_2
_geom_bond_distance
_geom_bond_publ_flag
Cl1 O2 . 1.413(2) no
Cl1 O4 . 1.416(2) no
Cl1 O3 . 1.428(2) no
Cl1 O1 . 1.440(2) no
Cl2 O5 . 1.410(2) no
Cl2 O7 . 1.414(2) no
Cl2 O8 . 1.420(2) no
Cl2 O6 . 1.421(2) no
N1 C1 . 1.486(3) no
N2 C4 3 1.493(3) no
N2 C3 . 1.503(3) no
N2 C2 . 1.505(2) no
C1 C2 . 1.513(3) no
C3 C4 . 1.510(3) no
C4 N2 3 1.493(3) no
O1w H1w1 . 0.840(10) no
O1w H1w2 . 0.840(10) no
O2W H2W1 . 0.840(10) no
O2W H2W2 . 0.840(10) no
N1 H1n1 . 0.860(10) no
N1 H1n2 . 0.850(10) no
N1 H1n3 . 0.850(10) no
N2 H2n . 0.850(10) no
C1 H1a . 0.9700 no
C1 H1b . 0.9700 no
C2 H2a . 0.9700 no
C2 H2b . 0.9700 no
C3 H3a . 0.9700 no
C3 H3b . 0.9700 no
C4 H4a . 0.9700 no
C4 H4b . 0.9700 no

loop_
_geom_hbond_atom_site_label_D
_geom_hbond_atom_site_label_H
_geom_hbond_atom_site_label_A
_geom_hbond_site_symmetry_A
_geom_hbond_distance_DH
_geom_hbond_distance_HA
_geom_hbond_distance_DA
_geom_hbond_angle_DHA
_geom_hbond_publ_flag
O1w H1w1 O1 . 0.840(10) 2.290(10) 3.113(3) 167(3) yes
O1w H1w2 O5 . 0.840(10) 2.190(10) 2.990(3) 160(3) yes
O2w H2w1 O1w . 0.840(10) 1.890(10) 2.700(3) 164(3) yes
O2w H2w2 O6 1_556 0.840(10) 2.31(2) 3.030(3) 144(3) yes
N1 H1n1 O1 . 0.860(10) 2.060(10) 2.906(3) 168(3) yes
N1 H1n2 O2w 1_554 0.850(10) 2.110(10) 2.905(3) 155(2) yes
N1 H1n3 O1w 4_665 0.850(10) 2.15(2) 2.838(3) 138(2) yes
N2 H2n O2w 1_554 0.850(10) 1.850(10) 2.695(2) 175(2) yes

loop_
_geom_torsion_atom_site_label_1
_geom_torsion_atom_site_label_2
_geom_torsion_atom_site_label_3
_geom_torsion_atom_site_label_4
_geom_torsion_site_symmetry_1
_geom_torsion_site_symmetry_4
_geom_torsion
_geom_torsion_publ_flag
C4 N2 C2 C1 3 . -71.7(2) no
C3 N2 C2 C1 . . 166.2(2) no
N1 C1 C2 N2 . . -76.4(2) no
C4 N2 C3 C4 3 . 58.2(2) no
C2 N2 C3 C4 . . -177.1(2) no
N2 C3 C4 N2 . 3 -59.7(2) no
